data_7010548
loop_
_publ_author_name
'Wilton-Ely, James D. E. T.'
'Schier, Annette'
'Mitzel, Norbert W.'
'Schmidbaur, Hubert'

_publ_section_title
;
 Structural diversity in gold(I) complexes of 4-sulfanylbenzoic acid
;
_journal_issue 7
_journal_name_full 'Journal of the Chemical Society, Dalton Transactions'
_journal_page_first 1058
_journal_paper_doi 10.1039/b100113m
_journal_year 2001
_chemical_formula_sum 'C13 H20 Au O2 P S'
_chemical_formula_weight 468.29
_chemical_name_systematic
; 
[4-Carboxyl-thiophenolato-gold(I)-triethylphosphane]-Dimer
;
_space_group_IT_number 14
_symmetry_cell_setting monoclinic
_symmetry_space_group_name_Hall '-P 2yn'
_symmetry_space_group_name_H-M 'P 1 21/n 1'
_atom_sites_solution_hydrogens geom
_atom_sites_solution_primary direct
_atom_sites_solution_secondary difmap
_audit_creation_method SHELXL-97
_cell_angle_alpha 90.00
_cell_angle_beta 93.094(5)
_cell_angle_gamma 90.00
_cell_formula_units_Z 4
_cell_length_a 7.2190(1)
_cell_length_b 14.0220(1)
_cell_length_c 15.4040(2)
_cell_measurement_reflns_used 4807
_cell_measurement_temperature 143(2)
_cell_measurement_theta_max 31.5
_cell_measurement_theta_min 3
_cell_volume 1556.99(3)
_computing_cell_refinement SCALEPACK
_computing_data_collection 'Nonius-DIP 2020 Software'
_computing_data_reduction 'SCALEPACK, DIPSHEL'
_computing_molecular_graphics 'SHELXTL 5.01'
_computing_publication_material 'SHELXTL 5.01'
_computing_structure_refinement 'SHELXL-97 (Sheldrick, 1997)'
_computing_structure_solution 'SHELXS-97 (Sheldrick, 1990)'
_diffrn_ambient_temperature 143(2)
_diffrn_detector_area_resol_mean '8 - 0.68'
_diffrn_measured_fraction_theta_full 0.925
_diffrn_measured_fraction_theta_max 0.925
_diffrn_measurement_device_type 'Nonius DIP 2020'
_diffrn_measurement_method 'Phi scans 2.0 deg'
_diffrn_radiation_monochromator graphite
_diffrn_radiation_source 'fine-focus sealed tube'
_diffrn_radiation_type MoK\a
_diffrn_radiation_wavelength 0.71073
_diffrn_reflns_av_R_equivalents 0.0427
_diffrn_reflns_av_sigmaI/netI 0.0370
_diffrn_reflns_limit_h_max 10
_diffrn_reflns_limit_h_min -10
_diffrn_reflns_limit_k_max 18
_diffrn_reflns_limit_k_min -18
_diffrn_reflns_limit_l_max 22
_diffrn_reflns_limit_l_min -22
_diffrn_reflns_number 26047
_diffrn_reflns_theta_full 31.53
_diffrn_reflns_theta_max 31.53
_diffrn_reflns_theta_min 3.02
_diffrn_standards_decay_% 0
_exptl_absorpt_coefficient_mu 9.677
_exptl_absorpt_correction_T_max 0.827
_exptl_absorpt_correction_T_min 0.468
_exptl_absorpt_correction_type 'DELABS from PLATON'
_exptl_crystal_colour Yellowish
_exptl_crystal_density_diffrn 1.998
_exptl_crystal_density_method 'not measured'
_exptl_crystal_description Block
_exptl_crystal_F_000 896
_exptl_crystal_size_max 0.20
_exptl_crystal_size_mid 0.10
_exptl_crystal_size_min 0.05
_refine_diff_density_max 1.739
_refine_diff_density_min -1.413
_refine_diff_density_rms 0.174
_refine_ls_extinction_method none
_refine_ls_goodness_of_fit_ref 1.115
_refine_ls_hydrogen_treatment ride
_refine_ls_matrix_type full
_refine_ls_number_parameters 163
_refine_ls_number_reflns 4807
_refine_ls_number_restraints 0
_refine_ls_restrained_S_all 1.115
_refine_ls_R_factor_all 0.0339
_refine_ls_R_factor_gt 0.0313
_refine_ls_shift/su_max 0.001
_refine_ls_shift/su_mean 0.000
_refine_ls_structure_factor_coef Fsqd
_refine_ls_weighting_details 'calc w=1/[\s^2^(Fo^2^)+(0.0145P)^2^+5.4986P] where P=(Fo^2^+2Fc^2^)/3'
_refine_ls_weighting_scheme calc
_refine_ls_wR_factor_gt 0.0704
_refine_ls_wR_factor_ref 0.0717
_reflns_number_gt 4539
_reflns_number_total 4807
_reflns_threshold_expression >2sigma(I)
_cod_data_source_file b100113m.txt
_cod_data_source_block jam12
_cod_depositor_comments
;
The following automatic conversions were performed:
'_symmetry_cell_setting' value 'Monoclinic' changed to 'monoclinic'
according to '/home/saulius/struct/CIF-dictionaries/cif_core.dic'
dictionary named 'cif_core.dic' version 2.4.1 from 2010-06-29.

Automatic conversion script
Id: cif_fix_enum 1527 2010-12-29 10:47:43Z saulius 
;
_cod_original_sg_symbol_H-M P2(1)/n
_cod_database_code 7010548

loop_
_symmetry_equiv_pos_as_xyz
'x, y, z'
'-x+1/2, y+1/2, -z+1/2'
'-x, -y, -z'
'x-1/2, -y-1/2, z-1/2'

loop_
_atom_site_label
_atom_site_type_symbol
_atom_site_fract_x
_atom_site_fract_y
_atom_site_fract_z
_atom_site_U_iso_or_equiv
_atom_site_adp_type
_atom_site_occupancy
_atom_site_symmetry_multiplicity
_atom_site_calc_flag
_atom_site_refinement_flags
_atom_site_disorder_assembly
_atom_site_disorder_group
Au Au 0.931801(19) 0.600323(10) 0.065459(8) 0.02031(5) Uani 1 1 d . . .
P P 1.12587(14) 0.62623(8) 0.18382(6) 0.02196(19) Uani 1 1 d . . .
S S 0.72003(14) 0.57845(8) -0.05093(7) 0.0257(2) Uani 1 1 d . . .
O1 O 0.2253(4) 0.9771(2) 0.0134(2) 0.0322(7) Uani 1 1 d . . .
O2 O 0.0006(4) 0.8845(2) -0.0463(2) 0.0286(6) Uani 1 1 d . . .
H2D H -0.0644 0.9317 -0.0338 0.043 Uiso 1 1 calc R . .
C1 C 1.0491(7) 0.7260(3) 0.2488(3) 0.0318(9) Uani 1 1 d . . .
H1A H 0.9329 0.7078 0.2758 0.038 Uiso 1 1 calc R . .
H1B H 1.1440 0.7386 0.2962 0.038 Uiso 1 1 calc R . .
C2 C 1.0150(9) 0.8178(4) 0.1966(3) 0.0444(12) Uani 1 1 d . . .
H2A H 0.9744 0.8683 0.2352 0.067 Uiso 1 1 calc R . .
H2B H 0.9188 0.8065 0.1504 0.067 Uiso 1 1 calc R . .
H2C H 1.1301 0.8373 0.1707 0.067 Uiso 1 1 calc R . .
C3 C 1.3617(6) 0.6550(3) 0.1572(3) 0.0283(8) Uani 1 1 d . . .
H3A H 1.4114 0.6005 0.1249 0.034 Uiso 1 1 calc R . .
H3B H 1.3568 0.7105 0.1175 0.034 Uiso 1 1 calc R . .
C4 C 1.4981(8) 0.6778(6) 0.2334(4) 0.0585(18) Uani 1 1 d . . .
H4A H 1.6199 0.6922 0.2115 0.088 Uiso 1 1 calc R . .
H4B H 1.5086 0.6227 0.2725 0.088 Uiso 1 1 calc R . .
H4C H 1.4535 0.7330 0.2651 0.088 Uiso 1 1 calc R . .
C5 C 1.1443(7) 0.5278(4) 0.2604(3) 0.0333(10) Uani 1 1 d . . .
H5A H 1.2237 0.4777 0.2366 0.040 Uiso 1 1 calc R . .
H5B H 1.2063 0.5508 0.3154 0.040 Uiso 1 1 calc R . .
C6 C 0.9578(9) 0.4840(4) 0.2803(4) 0.0480(14) Uani 1 1 d . . .
H6A H 0.9777 0.4314 0.3216 0.072 Uiso 1 1 calc R . .
H6B H 0.8965 0.4598 0.2264 0.072 Uiso 1 1 calc R . .
H6C H 0.8795 0.5326 0.3055 0.072 Uiso 1 1 calc R . .
C11 C 0.5615(5) 0.6731(3) -0.0428(2) 0.0179(6) Uani 1 1 d . . .
C12 C 0.6184(5) 0.7638(3) -0.0136(2) 0.0207(7) Uani 1 1 d . . .
H12A H 0.7454 0.7749 0.0027 0.025 Uiso 1 1 calc R . .
C13 C 0.4918(5) 0.8371(3) -0.0081(2) 0.0212(7) Uani 1 1 d . . .
H13A H 0.5321 0.8980 0.0123 0.025 Uiso 1 1 calc R . .
C14 C 0.3047(5) 0.8223(3) -0.0325(2) 0.0197(7) Uani 1 1 d . . .
C15 C 0.2476(5) 0.7326(3) -0.0641(2) 0.0204(7) Uani 1 1 d . . .
H15A H 0.1212 0.7222 -0.0820 0.024 Uiso 1 1 calc R . .
C16 C 0.3750(5) 0.6589(3) -0.0693(2) 0.0190(6) Uani 1 1 d . . .
H16A H 0.3354 0.5984 -0.0910 0.023 Uiso 1 1 calc R . .
C17 C 0.1716(5) 0.9001(3) -0.0213(2) 0.0215(7) Uani 1 1 d . . .

loop_
_atom_site_aniso_label
_atom_site_aniso_U_11
_atom_site_aniso_U_22
_atom_site_aniso_U_33
_atom_site_aniso_U_23
_atom_site_aniso_U_13
_atom_site_aniso_U_12
Au 0.02016(8) 0.02046(9) 0.02022(8) 0.00040(4) 0.00009(5) 0.00201(5)
P 0.0220(5) 0.0266(5) 0.0174(4) 0.0002(3) 0.0017(3) 0.0015(4)
S 0.0253(5) 0.0226(5) 0.0286(5) -0.0077(4) -0.0050(4) 0.0063(4)
O1 0.0260(15) 0.0191(16) 0.0514(19) -0.0100(13) -0.0001(13) 0.0010(11)
O2 0.0199(14) 0.0243(16) 0.0412(17) -0.0050(12) -0.0022(12) 0.0042(11)
C1 0.035(2) 0.035(3) 0.0260(19) -0.0082(16) 0.0064(16) 0.0027(17)
C2 0.060(4) 0.032(3) 0.042(3) -0.010(2) 0.006(2) 0.003(2)
C3 0.0242(19) 0.038(3) 0.0229(18) -0.0030(15) 0.0021(14) -0.0019(16)
C4 0.032(3) 0.106(6) 0.036(3) -0.003(3) -0.009(2) -0.016(3)
C5 0.042(3) 0.036(3) 0.0218(18) 0.0066(16) 0.0011(17) 0.0049(19)
C6 0.056(3) 0.049(4) 0.040(3) 0.014(2) 0.007(2) -0.013(3)
C11 0.0207(16) 0.0160(18) 0.0168(14) 0.0001(11) 0.0001(12) 0.0044(12)
C12 0.0180(16) 0.0209(19) 0.0234(16) 0.0009(13) 0.0014(13) -0.0015(13)
C13 0.0211(17) 0.0169(19) 0.0257(17) -0.0011(13) 0.0009(13) -0.0023(13)
C14 0.0219(17) 0.0172(18) 0.0200(15) 0.0020(12) 0.0009(12) 0.0018(12)
C15 0.0212(17) 0.0204(19) 0.0194(15) 0.0008(12) -0.0014(12) -0.0036(13)
C16 0.0205(16) 0.0170(18) 0.0194(15) 0.0003(12) 0.0000(12) -0.0013(12)
C17 0.0197(17) 0.023(2) 0.0223(16) 0.0026(13) 0.0017(13) -0.0002(13)

loop_
_atom_type_symbol
_atom_type_description
_atom_type_scat_dispersion_real
_atom_type_scat_dispersion_imag
_atom_type_scat_source
C C 0.0033 0.0016 'International Tables Vol C Tables 4.2.6.8 and 6.1.1.4'
H H 0.0000 0.0000 'International Tables Vol C Tables 4.2.6.8 and 6.1.1.4'
O O 0.0106 0.0060 'International Tables Vol C Tables 4.2.6.8 and 6.1.1.4'
P P 0.1023 0.0942 'International Tables Vol C Tables 4.2.6.8 and 6.1.1.4'
S S 0.1246 0.1234 'International Tables Vol C Tables 4.2.6.8 and 6.1.1.4'
Au Au -2.0133 8.8022 'International Tables Vol C Tables 4.2.6.8 and 6.1.1.4'

loop_
_geom_angle_atom_site_label_1
_geom_angle_atom_site_label_2
_geom_angle_atom_site_label_3
_geom_angle
_geom_angle_site_symmetry_1
_geom_angle_site_symmetry_3
_geom_angle_publ_flag
P Au S 176.57(4) . . ?
C5 P C3 106.2(2) . . ?
C5 P C1 103.9(2) . . ?
C3 P C1 105.6(2) . . ?
C5 P Au 114.91(17) . . ?
C3 P Au 113.56(13) . . ?
C1 P Au 111.78(16) . . ?
C11 S Au 104.46(12) . . ?
C17 O2 H2D 109.5 . . ?
C2 C1 P 113.7(3) . . ?
C2 C1 H1A 108.8 . . ?
P C1 H1A 108.8 . . ?
C2 C1 H1B 108.8 . . ?
P C1 H1B 108.8 . . ?
H1A C1 H1B 107.7 . . ?
C1 C2 H2A 109.5 . . ?
C1 C2 H2B 109.5 . . ?
H2A C2 H2B 109.5 . . ?
C1 C2 H2C 109.5 . . ?
H2A C2 H2C 109.5 . . ?
H2B C2 H2C 109.5 . . ?
C4 C3 P 116.6(3) . . ?
C4 C3 H3A 108.2 . . ?
P C3 H3A 108.2 . . ?
C4 C3 H3B 108.2 . . ?
P C3 H3B 108.2 . . ?
H3A C3 H3B 107.3 . . ?
C3 C4 H4A 109.5 . . ?
C3 C4 H4B 109.5 . . ?
H4A C4 H4B 109.5 . . ?
C3 C4 H4C 109.5 . . ?
H4A C4 H4C 109.5 . . ?
H4B C4 H4C 109.5 . . ?
C6 C5 P 113.7(4) . . ?
C6 C5 H5A 108.8 . . ?
P C5 H5A 108.8 . . ?
C6 C5 H5B 108.8 . . ?
P C5 H5B 108.8 . . ?
H5A C5 H5B 107.7 . . ?
C5 C6 H6A 109.5 . . ?
C5 C6 H6B 109.5 . . ?
H6A C6 H6B 109.5 . . ?
C5 C6 H6C 109.5 . . ?
H6A C6 H6C 109.5 . . ?
H6B C6 H6C 109.5 . . ?
C16 C11 C12 118.9(3) . . ?
C16 C11 S 119.4(3) . . ?
C12 C11 S 121.7(3) . . ?
C13 C12 C11 120.7(3) . . ?
C13 C12 H12A 119.6 . . ?
C11 C12 H12A 119.6 . . ?
C12 C13 C14 120.4(3) . . ?
C12 C13 H13A 119.8 . . ?
C14 C13 H13A 119.8 . . ?
C13 C14 C15 119.2(3) . . ?
C13 C14 C17 119.1(3) . . ?
C15 C14 C17 121.6(3) . . ?
C16 C15 C14 120.3(3) . . ?
C16 C15 H15A 119.9 . . ?
C14 C15 H15A 119.9 . . ?
C15 C16 C11 120.4(3) . . ?
C15 C16 H16A 119.8 . . ?
C11 C16 H16A 119.8 . . ?
O1 C17 O2 122.7(4) . . ?
O1 C17 C14 119.9(4) . . ?
O2 C17 C14 117.3(3) . . ?

loop_
_geom_bond_atom_site_label_1
_geom_bond_atom_site_label_2
_geom_bond_distance
_geom_bond_site_symmetry_2
_geom_bond_publ_flag
Au P 2.2679(10) . ?
Au S 2.3130(10) . ?
P C5 1.816(4) . ?
P C3 1.817(4) . ?
P C1 1.824(4) . ?
S C11 1.761(4) . ?
O1 C17 1.256(5) . ?
O2 C17 1.292(5) . ?
O2 H2D 0.8400 . ?
C1 C2 1.530(7) . ?
C1 H1A 0.9900 . ?
C1 H1B 0.9900 . ?
C2 H2A 0.9800 . ?
C2 H2B 0.9800 . ?
C2 H2C 0.9800 . ?
C3 C4 1.524(6) . ?
C3 H3A 0.9900 . ?
C3 H3B 0.9900 . ?
C4 H4A 0.9800 . ?
C4 H4B 0.9800 . ?
C4 H4C 0.9800 . ?
C5 C6 1.526(7) . ?
C5 H5A 0.9900 . ?
C5 H5B 0.9900 . ?
C6 H6A 0.9800 . ?
C6 H6B 0.9800 . ?
C6 H6C 0.9800 . ?
C11 C16 1.400(5) . ?
C11 C12 1.404(5) . ?
C12 C13 1.381(5) . ?
C12 H12A 0.9500 . ?
C13 C14 1.397(5) . ?
C13 H13A 0.9500 . ?
C14 C15 1.403(5) . ?
C14 C17 1.470(5) . ?
C15 C16 1.389(5) . ?
C15 H15A 0.9500 . ?
C16 H16A 0.9500 . ?

loop_
_geom_torsion_atom_site_label_1
_geom_torsion_atom_site_label_2
_geom_torsion_atom_site_label_3
_geom_torsion_atom_site_label_4
_geom_torsion
_geom_torsion_site_symmetry_1
_geom_torsion_site_symmetry_2
_geom_torsion_site_symmetry_3
_geom_torsion_site_symmetry_4
_geom_torsion_publ_flag
S Au P C5 95.0(7) . . . . ?
S Au P C3 -142.5(7) . . . . ?
S Au P C1 -23.1(7) . . . . ?
P Au S C11 27.1(7) . . . . ?
C5 P C1 C2 -177.5(4) . . . . ?
C3 P C1 C2 71.0(4) . . . . ?
Au P C1 C2 -53.0(4) . . . . ?
C5 P C3 C4 -55.4(5) . . . . ?
C1 P C3 C4 54.5(5) . . . . ?
Au P C3 C4 177.3(4) . . . . ?
C3 P C5 C6 -171.5(4) . . . . ?
C1 P C5 C6 77.3(4) . . . . ?
Au P C5 C6 -45.1(4) . . . . ?
Au S C11 C16 -147.0(3) . . . . ?
Au S C11 C12 35.6(3) . . . . ?
C16 C11 C12 C13 2.2(5) . . . . ?
S C11 C12 C13 179.7(3) . . . . ?
C11 C12 C13 C14 -0.6(6) . . . . ?
C12 C13 C14 C15 -1.2(5) . . . . ?
C12 C13 C14 C17 176.6(3) . . . . ?
C13 C14 C15 C16 1.4(5) . . . . ?
C17 C14 C15 C16 -176.3(3) . . . . ?
C14 C15 C16 C11 0.3(5) . . . . ?
C12 C11 C16 C15 -2.0(5) . . . . ?
S C11 C16 C15 -179.6(3) . . . . ?
C13 C14 C17 O1 -3.2(5) . . . . ?
C15 C14 C17 O1 174.5(4) . . . . ?
C13 C14 C17 O2 178.5(4) . . . . ?
C15 C14 C17 O2 -3.8(5) . . . . ?
